data_7236870
loop_
_publ_author_name
'Iijima, Kodai'
'Le Gal, Yann'
'Higashino, Toshiki'
'Lorcy, Dominique'
'Mori, Takehiko'

_publ_section_title
;
 Birhodanines and their sulfur analogues for air-stable n-channel organic
 transistors
;
_journal_issue 35
_journal_name_full 'Journal of Materials Chemistry C'
_journal_page_first 9121
_journal_paper_doi 10.1039/C7TC02886E
_journal_volume 5
_journal_year 2017
_chemical_compound_source 'synthesis as described'
_chemical_formula_moiety 'C8 H6 N2 S6'
_chemical_formula_sum 'C8 H6 N2 S6'
_chemical_formula_weight 322.51
_space_group_crystal_system monoclinic
_space_group_IT_number 14
_space_group_name_Hall '-P 2ybc'
_space_group_name_H-M_alt 'P 1 21/c 1'
_atom_sites_solution_hydrogens geom
_audit_update_record
;
2017-06-27 deposited with the CCDC.
2017-08-16 downloaded from the CCDC.
;
_cell_angle_alpha 90
_cell_angle_beta 94.697(3)
_cell_angle_gamma 90
_cell_formula_units_Z 2
_cell_length_a 4.0461(3)
_cell_length_b 9.9861(7)
_cell_length_c 14.8584(10)
_cell_measurement_reflns_used 3826
_cell_measurement_temperature 150(2)
_cell_measurement_theta_max 27.48
_cell_measurement_theta_min 2.46
_cell_measurement_wavelength 0.71073
_cell_volume 598.33(7)
_computing_cell_refinement 'APEX2 (Bruker, 2014); SAINT (Bruker, 2014)'
_computing_data_collection 'SAINT (Bruker, 2014); XPREP (Sheldrick, 2014)'
_computing_data_reduction 'SAINT (Bruker, 2014); XPREP (Sheldrick, 2014)'
_computing_molecular_graphics 'Ortep-3 for Windows (Farrugia, 1997)'
_computing_publication_material 'CRYSCALc (T. Roisnel, local program, 2015)'
_computing_structure_refinement 'SHELXL-2014/7 (Sheldrick, 2014)'
_computing_structure_solution 'SIR97 (Altomare et al., 1999)'
_diffrn_ambient_temperature 150(2)
_diffrn_detector '(CMOS) PHOTON 100'
_diffrn_measured_fraction_theta_full 0.991
_diffrn_measured_fraction_theta_max 0.991
_diffrn_measurement_device_type 'D8 VENTURE Bruker AXS'
_diffrn_measurement_method 'rotation images'
_diffrn_radiation_monochromator 'multilayer monochromator'
_diffrn_radiation_probe x-ray
_diffrn_radiation_source 'Incoatec microfocus sealed tube'
_diffrn_radiation_type MoK\a
_diffrn_radiation_wavelength 0.71073
_diffrn_reflns_av_R_equivalents 0.0398
_diffrn_reflns_av_unetI/netI 0.0358
_diffrn_reflns_limit_h_max 5
_diffrn_reflns_limit_h_min -5
_diffrn_reflns_limit_k_max 12
_diffrn_reflns_limit_k_min -12
_diffrn_reflns_limit_l_max 19
_diffrn_reflns_limit_l_min -19
_diffrn_reflns_number 5524
_diffrn_reflns_theta_full 25.242
_diffrn_reflns_theta_max 27.485
_diffrn_reflns_theta_min 3.425
_exptl_absorpt_coefficient_mu 1.112
_exptl_absorpt_correction_T_max 0.967
_exptl_absorpt_correction_T_min 0.719
_exptl_absorpt_correction_type multi-scan
_exptl_absorpt_process_details
;
  [Sheldrick, G.M. (2014). SADABS Bruker AXS Inc., Madison, Wisconsin, USA]
;
_exptl_crystal_colour red
_exptl_crystal_density_diffrn 1.790
_exptl_crystal_description stick
_exptl_crystal_F_000 328
_exptl_crystal_size_max 0.600
_exptl_crystal_size_mid 0.050
_exptl_crystal_size_min 0.030
_refine_diff_density_max 0.830
_refine_diff_density_min -0.633
_refine_diff_density_rms 0.152
_refine_ls_extinction_method none
_refine_ls_goodness_of_fit_ref 1.348
_refine_ls_hydrogen_treatment constr
_refine_ls_matrix_type full
_refine_ls_number_parameters 74
_refine_ls_number_reflns 1359
_refine_ls_number_restraints 0
_refine_ls_restrained_S_all 1.348
_refine_ls_R_factor_all 0.0764
_refine_ls_R_factor_gt 0.0715
_refine_ls_shift/su_max 0.000
_refine_ls_shift/su_mean 0.000
_refine_ls_structure_factor_coef Fsqd
_refine_ls_weighting_details 'w=1/[\s^2^(Fo^2^)+5.8684P] where P=(Fo^2^+2Fc^2^)/3'
_refine_ls_weighting_scheme calc
_refine_ls_wR_factor_gt 0.1556
_refine_ls_wR_factor_ref 0.1575
_reflns_number_gt 1270
_reflns_number_total 1359
_reflns_threshold_expression >2sigma(I)
_cod_data_source_file c7tc02886e2.cif
_cod_data_source_block KI32
_cod_depositor_comments
;
The following automatic conversions were performed:

data item '_space_group_crystal_system' value 'Monoclinic' was
changed to 'monoclinic' in accordance with the
/home/saulius/struct/COD-crude-data/automatic-downloads/DataCite-retrospective/RSC/depositions/lib/dictionaries/cif_core.dic
dictionary named 'cif_core.dic' version 2.4.2 last updated on
2011-04-26.

Automatic conversion script
Id: cif_fix_values 6909 2019-04-08 15:41:33Z antanas 
;
_cod_database_code 7236870

loop_
_space_group_symop_operation_xyz
'x, y, z'
'-x, y+1/2, -z+1/2'
'-x, -y, -z'
'x, -y-1/2, z-1/2'

loop_
_atom_site_label
_atom_site_type_symbol
_atom_site_fract_x
_atom_site_fract_y
_atom_site_fract_z
_atom_site_U_iso_or_equiv
_atom_site_adp_type
_atom_site_occupancy
_atom_site_symmetry_multiplicity
_atom_site_calc_flag
_atom_site_refinement_flags
_atom_site_disorder_assembly
C1 C 0.5475(13) -0.4597(5) 0.4659(3) 0.0104(10) Uani 1 1 d . .
C2 C 0.5118(14) -0.3147(5) 0.4636(3) 0.0119(10) Uani 1 1 d . .
C3 C 0.7611(13) -0.3522(5) 0.3298(4) 0.0121(10) Uani 1 1 d . .
C4 C 0.6300(17) -0.1175(6) 0.3703(4) 0.0218(13) Uani 1 1 d . .
H4A H 0.7292 -0.0993 0.3136 0.033 Uiso 1 1 calc R U
H4B H 0.7574 -0.0714 0.4200 0.033 Uiso 1 1 calc R U
H4C H 0.4005 -0.0853 0.3659 0.033 Uiso 1 1 calc R U
N1 N 0.6345(12) -0.2618(4) 0.3875(3) 0.0139(9) Uani 1 1 d . .
S1 S 0.7286(3) -0.51643(13) 0.37010(9) 0.0130(3) Uani 1 1 d . .
S2 S 0.3476(4) -0.22383(14) 0.54074(10) 0.0193(4) Uani 1 1 d . .
S3 S 0.9275(4) -0.31976(15) 0.23530(9) 0.0196(4) Uani 1 1 d . .

loop_
_atom_site_aniso_label
_atom_site_aniso_U_11
_atom_site_aniso_U_22
_atom_site_aniso_U_33
_atom_site_aniso_U_23
_atom_site_aniso_U_13
_atom_site_aniso_U_12
C1 0.010(2) 0.012(2) 0.008(2) -0.0009(19) -0.0016(19) 0.001(2)
C2 0.015(3) 0.013(2) 0.008(2) -0.0016(19) 0.0008(19) -0.001(2)
C3 0.010(2) 0.014(3) 0.013(2) 0.0018(19) 0.003(2) 0.000(2)
C4 0.029(3) 0.012(3) 0.025(3) 0.002(2) 0.005(3) 0.000(2)
N1 0.018(2) 0.009(2) 0.015(2) 0.0009(17) 0.0041(19) -0.0034(18)
S1 0.0170(7) 0.0121(6) 0.0106(6) -0.0005(5) 0.0054(5) 0.0006(5)
S2 0.0300(8) 0.0121(6) 0.0170(7) -0.0024(5) 0.0080(6) 0.0037(6)
S3 0.0239(8) 0.0227(7) 0.0135(7) 0.0025(5) 0.0096(5) -0.0043(6)

loop_
_atom_type_symbol
_atom_type_description
_atom_type_scat_dispersion_real
_atom_type_scat_dispersion_imag
_atom_type_scat_source
C C 0.0033 0.0016 'International Tables Vol C Tables 4.2.6.8 and 6.1.1.4'
H H 0.0000 0.0000 'International Tables Vol C Tables 4.2.6.8 and 6.1.1.4'
N N 0.0061 0.0033 'International Tables Vol C Tables 4.2.6.8 and 6.1.1.4'
S S 0.1246 0.1234 'International Tables Vol C Tables 4.2.6.8 and 6.1.1.4'

loop_
_geom_angle_atom_site_label_1
_geom_angle_atom_site_label_2
_geom_angle_atom_site_label_3
_geom_angle
_geom_angle_site_symmetry_1
C1 C1 C2 124.5(6) 3_646
C1 C1 S1 124.9(5) 3_646
C2 C1 S1 110.6(4) .
N1 C2 C1 111.0(5) .
N1 C2 S2 123.6(4) .
C1 C2 S2 125.3(4) .
N1 C3 S3 127.3(4) .
N1 C3 S1 111.1(4) .
S3 C3 S1 121.6(3) .
N1 C4 H4A 109.5 .
N1 C4 H4B 109.5 .
H4A C4 H4B 109.5 .
N1 C4 H4C 109.5 .
H4A C4 H4C 109.5 .
H4B C4 H4C 109.5 .
C3 N1 C2 116.0(4) .
C3 N1 C4 122.6(5) .
C2 N1 C4 121.4(5) .
C1 S1 C3 91.3(2) .

loop_
_geom_bond_atom_site_label_1
_geom_bond_atom_site_label_2
_geom_bond_distance
_geom_bond_site_symmetry_2
C1 C1 1.375(10) 3_646
C1 C2 1.455(7) .
C1 S1 1.747(5) .
C2 N1 1.377(7) .
C2 S2 1.644(5) .
C3 N1 1.373(7) .
C3 S3 1.639(5) .
C3 S1 1.755(5) .
C4 N1 1.463(7) .
C4 H4A 0.9800 .
C4 H4B 0.9800 .
C4 H4C 0.9800 .

loop_
_geom_torsion_atom_site_label_1
_geom_torsion_atom_site_label_2
_geom_torsion_atom_site_label_3
_geom_torsion_atom_site_label_4
_geom_torsion
_geom_torsion_site_symmetry_1
C1 C1 C2 N1 178.9(6) 3_646
S1 C1 C2 N1 -0.9(6) .
C1 C1 C2 S2 -1.1(10) 3_646
S1 C1 C2 S2 179.1(3) .
S3 C3 N1 C2 -179.2(4) .
S1 C3 N1 C2 0.3(6) .
S3 C3 N1 C4 0.6(8) .
S1 C3 N1 C4 -180.0(4) .
C1 C2 N1 C3 0.4(7) .
S2 C2 N1 C3 -179.6(4) .
C1 C2 N1 C4 -179.4(5) .
S2 C2 N1 C4 0.7(8) .
C1 C1 S1 C3 -178.9(6) 3_646
C2 C1 S1 C3 0.9(4) .
N1 C3 S1 C1 -0.7(4) .
S3 C3 S1 C1 178.8(4) .
